data_7117589
loop_
_publ_author_name
'Liu, Liu'
'Ruiz, David A.'
'Dahcheh, Fatme'
'Bertrand, Guy'

_publ_section_title
;
 Isolation of a Lewis base stabilized parent phosphenium (PH2(+)) and
 related species.
;
_journal_issue 64
_journal_name_full 'Chemical communications (Cambridge, England)'
_journal_page_first 12732
_journal_page_last 12735
_journal_paper_doi 10.1039/c5cc05241f
_journal_volume 51
_journal_year 2015
_chemical_formula_sum 'C73 H57 Fe N2 O4 P'
_chemical_formula_weight 1113.03
_space_group_IT_number 14
_symmetry_cell_setting monoclinic
_symmetry_space_group_name_Hall '-P 2yn'
_symmetry_space_group_name_H-M 'P 1 21/n 1'
_atom_sites_solution_hydrogens geom
_atom_sites_solution_primary direct
_atom_sites_solution_secondary difmap
_audit_creation_method SHELXL-97
_audit_update_record
;
2015-06-02 deposited with the CCDC.
2015-07-08 downloaded from the CCDC.
;
_cell_angle_alpha 90.00
_cell_angle_beta 101.719(2)
_cell_angle_gamma 90.00
_cell_formula_units_Z 4
_cell_length_a 12.6626(8)
_cell_length_b 18.3247(11)
_cell_length_c 25.5405(15)
_cell_measurement_reflns_used 9908
_cell_measurement_temperature 100(2)
_cell_measurement_theta_max 25.28
_cell_measurement_theta_min 2.27
_cell_volume 5802.8(6)
_computing_cell_refinement 'Bruker SAINT'
_computing_data_collection 'Bruker APEX2'
_computing_data_reduction 'Bruker SAINT'
_computing_molecular_graphics 'Bruker SHELXTL'
_computing_publication_material 'Bruker SHELXTL'
_computing_structure_refinement 'SHELXL-97 (Sheldrick, 2008)'
_computing_structure_solution 'SHELXS-97 (Sheldrick, 2008)'
_diffrn_ambient_temperature 100(2)
_diffrn_measured_fraction_theta_full 0.982
_diffrn_measured_fraction_theta_max 0.982
_diffrn_measurement_device_type 'Bruker APEX-II CCD'
_diffrn_measurement_method '\f and \w scans'
_diffrn_radiation_monochromator graphite
_diffrn_radiation_source 'fine-focus sealed tube'
_diffrn_radiation_type MoK\a
_diffrn_radiation_wavelength 0.71073
_diffrn_reflns_av_R_equivalents 0.0868
_diffrn_reflns_av_sigmaI/netI 0.0605
_diffrn_reflns_limit_h_max 15
_diffrn_reflns_limit_h_min -15
_diffrn_reflns_limit_k_max 21
_diffrn_reflns_limit_k_min -16
_diffrn_reflns_limit_l_max 30
_diffrn_reflns_limit_l_min -30
_diffrn_reflns_number 71951
_diffrn_reflns_theta_full 25.00
_diffrn_reflns_theta_max 25.00
_diffrn_reflns_theta_min 1.98
_exptl_absorpt_coefficient_mu 0.341
_exptl_absorpt_correction_T_max 0.0439
_exptl_absorpt_correction_T_min 0.0247
_exptl_absorpt_correction_type multi-scan
_exptl_absorpt_process_details sadabs
_exptl_crystal_colour red
_exptl_crystal_density_diffrn 1.274
_exptl_crystal_density_method 'not measured'
_exptl_crystal_description block
_exptl_crystal_F_000 2328
_exptl_crystal_size_max 0.13
_exptl_crystal_size_mid 0.1
_exptl_crystal_size_min 0.1
_refine_diff_density_max 1.471
_refine_diff_density_min -0.676
_refine_diff_density_rms 0.061
_refine_ls_extinction_method none
_refine_ls_goodness_of_fit_ref 1.042
_refine_ls_hydrogen_treatment mixed
_refine_ls_matrix_type full
_refine_ls_number_parameters 736
_refine_ls_number_reflns 10031
_refine_ls_number_restraints 0
_refine_ls_restrained_S_all 1.042
_refine_ls_R_factor_all 0.0982
_refine_ls_R_factor_gt 0.0567
_refine_ls_shift/su_max 0.000
_refine_ls_shift/su_mean 0.000
_refine_ls_structure_factor_coef Fsqd
_refine_ls_weighting_details 'calc w=1/[\s^2^(Fo^2^)+(0.0494P)^2^+8.7602P] where P=(Fo^2^+2Fc^2^)/3'
_refine_ls_weighting_scheme calc
_refine_ls_wR_factor_gt 0.1198
_refine_ls_wR_factor_ref 0.1433
_reflns_number_gt 6713
_reflns_number_total 10031
_reflns_threshold_expression >2sigma(I)
_cod_data_source_file c5cc05241f2.cif
_cod_data_source_block compound3
_cod_depositor_comments
;
The following automatic conversions were performed:

'_symmetry_cell_setting' value 'Monoclinic' changed to 'monoclinic'
according to
/usr/data/users/saulius/crontab/automatic-downloads/current/RSC/lib/dictionaries/cif_core.dic
dictionary named 'cif_core.dic' version 2.4.2 from 2011-04-26.

Automatic conversion script
Id: cif_fix_values 3271 2015-04-21 07:52:19Z andrius 
;
_cod_original_sg_symbol_H-M P2(1)/n
_cod_database_code 7117589

loop_
_symmetry_equiv_pos_as_xyz
'x, y, z'
'-x+1/2, y+1/2, -z+1/2'
'-x, -y, -z'
'x-1/2, -y-1/2, z-1/2'

loop_
_atom_site_label
_atom_site_type_symbol
_atom_site_fract_x
_atom_site_fract_y
_atom_site_fract_z
_atom_site_U_iso_or_equiv
_atom_site_adp_type
_atom_site_occupancy
_atom_site_symmetry_multiplicity
_atom_site_calc_flag
_atom_site_refinement_flags
Fe01 Fe 0.27329(4) 0.35413(3) 0.34880(2) 0.02963(15) Uani 1 1 d .
P002 P 0.36054(8) 0.34766(5) 0.27676(4) 0.0277(2) Uani 1 1 d .
O003 O 0.4554(2) 0.28289(14) 0.41891(10) 0.0331(6) Uani 1 1 d .
N004 N 0.5676(2) 0.28018(14) 0.28405(10) 0.0202(6) Uani 1 1 d .
N005 N 0.4374(2) 0.20176(14) 0.27603(10) 0.0208(6) Uani 1 1 d .
O006 O 0.3354(2) 0.50849(15) 0.35744(11) 0.0445(7) Uani 1 1 d .
O007 O 0.0825(3) 0.29330(18) 0.27659(12) 0.0546(8) Uani 1 1 d .
O008 O 0.1471(2) 0.35712(17) 0.43299(12) 0.0520(8) Uani 1 1 d .
C009 C 0.6110(3) 0.21178(18) 0.27871(13) 0.0228(8) Uani 1 1 d .
H009 H 0.6844 0.2013 0.2786 0.027 Uiso 1 1 calc R
C00A C 0.4598(3) 0.27415(17) 0.28221(12) 0.0199(7) Uani 1 1 d .
C00B C 0.3039(3) 0.13411(17) 0.31469(13) 0.0238(8) Uani 1 1 d .
C00C C 0.3879(3) 0.12343(19) 0.36613(13) 0.0249(8) Uani 1 1 d .
H00C H 0.4326 0.1689 0.3707 0.030 Uiso 1 1 calc R
C00D C 0.6799(3) 0.44330(18) 0.22984(14) 0.0246(8) Uani 1 1 d .
H00D H 0.6820 0.4642 0.1960 0.029 Uiso 1 1 calc R
C00E C 0.6302(3) 0.37583(18) 0.23135(13) 0.0225(8) Uani 1 1 d .
C00F C 0.3310(3) 0.16925(17) 0.27070(13) 0.0223(8) Uani 1 1 d .
C00G C 0.3423(3) 0.11662(18) 0.41700(13) 0.0253(8) Uani 1 1 d .
C00H C 0.2616(3) 0.17003(18) 0.22042(13) 0.0237(8) Uani 1 1 d .
C00I C 0.7262(3) 0.48106(18) 0.27557(14) 0.0251(8) Uani 1 1 d .
C00J C 0.7245(3) 0.44914(19) 0.32481(14) 0.0261(8) Uani 1 1 d .
H00J H 0.7586 0.4737 0.3565 0.031 Uiso 1 1 calc R
C00K C 0.5308(3) 0.16341(18) 0.27373(13) 0.0231(8) Uani 1 1 d .
H00K H 0.5366 0.1122 0.2694 0.028 Uiso 1 1 calc R
C00L C 0.3855(3) 0.0675(2) 0.45720(14) 0.0288(8) Uani 1 1 d .
H00L H 0.4368 0.0323 0.4511 0.035 Uiso 1 1 calc R
C00M C 0.1600(3) 0.13938(19) 0.21648(14) 0.0283(8) Uani 1 1 d .
H00M H 0.1105 0.1411 0.1831 0.034 Uiso 1 1 calc R
C00N C 0.5893(3) 0.33306(18) 0.17991(13) 0.0247(8) Uani 1 1 d .
H00N H 0.5381 0.2954 0.1884 0.030 Uiso 1 1 calc R
C00O C 0.4646(3) 0.06183(18) 0.35916(13) 0.0254(8) Uani 1 1 d .
C00P C 0.6816(3) 0.29176(18) 0.16223(14) 0.0258(8) Uani 1 1 d .
C00Q C 0.2018(3) 0.10320(19) 0.30810(14) 0.0273(8) Uani 1 1 d .
H00Q H 0.1817 0.0793 0.3376 0.033 Uiso 1 1 calc R
C00R C 0.2050(3) 0.22137(19) 0.12607(13) 0.0268(8) Uani 1 1 d .
C00S C 0.4293(3) -0.00134(19) 0.33084(14) 0.0292(8) Uani 1 1 d .
H00S H 0.3545 -0.0080 0.3167 0.035 Uiso 1 1 calc R
C00T C 0.5742(3) 0.0699(2) 0.37939(14) 0.0293(8) Uani 1 1 d .
H00T H 0.5995 0.1126 0.3991 0.035 Uiso 1 1 calc R
C00U C 0.5244(3) 0.38286(19) 0.13710(13) 0.0261(8) Uani 1 1 d .
C00V C 0.6744(3) 0.34932(19) 0.38404(13) 0.0263(8) Uani 1 1 d .
H00V H 0.6043 0.3228 0.3805 0.032 Uiso 1 1 calc R
C00W C 0.6258(3) 0.34811(18) 0.28197(13) 0.0225(7) Uani 1 1 d .
C00X C 0.2649(3) 0.16599(19) 0.42716(14) 0.0281(8) Uani 1 1 d .
H00X H 0.2327 0.1990 0.3999 0.034 Uiso 1 1 calc R
C00Y C 0.1284(3) 0.10609(19) 0.25990(14) 0.0271(8) Uani 1 1 d .
C00Z C 0.4148(3) 0.3914(2) 0.13416(14) 0.0306(9) Uani 1 1 d .
H00Z H 0.3800 0.3634 0.1570 0.037 Uiso 1 1 calc R
C010 C 0.2991(3) 0.19780(19) 0.17078(13) 0.0249(8) Uani 1 1 d .
H010 H 0.3434 0.2424 0.1819 0.030 Uiso 1 1 calc R
C011 C 0.6748(3) 0.38270(18) 0.32924(13) 0.0246(8) Uani 1 1 d .
C012 C 0.6733(3) 0.40975(19) 0.42524(14) 0.0298(9) Uani 1 1 d .
C013 C 0.1637(3) 0.1758(2) 0.08351(13) 0.0295(8) Uani 1 1 d .
H013 H 0.1935 0.1285 0.0817 0.035 Uiso 1 1 calc R
C014 C 0.0791(3) 0.1990(2) 0.04344(14) 0.0323(9) Uani 1 1 d .
H014 H 0.0513 0.1673 0.0145 0.039 Uiso 1 1 calc R
C015 C 0.1586(3) 0.2900(2) 0.12809(14) 0.0312(9) Uani 1 1 d .
H015 H 0.1851 0.3215 0.1573 0.037 Uiso 1 1 calc R
C016 C 0.5024(3) -0.0549(2) 0.32299(15) 0.0356(9) Uani 1 1 d .
H016 H 0.4774 -0.0980 0.3037 0.043 Uiso 1 1 calc R
C017 C 0.3540(3) 0.0695(2) 0.50631(15) 0.0347(9) Uani 1 1 d .
H017 H 0.3838 0.0355 0.5333 0.042 Uiso 1 1 calc R
C018 C 0.7630(3) 0.2922(2) 0.40072(15) 0.0348(9) Uani 1 1 d .
C019 C 0.7826(3) 0.28264(19) 0.19501(15) 0.0298(8) Uani 1 1 d .
H019 H 0.7974 0.3049 0.2293 0.036 Uiso 1 1 calc R
C01A C 0.3727(3) 0.1432(2) 0.15009(13) 0.0288(8) Uani 1 1 d .
C01B C 0.5733(3) 0.4240(2) 0.10325(14) 0.0315(9) Uani 1 1 d .
H01B H 0.6482 0.4182 0.1041 0.038 Uiso 1 1 calc R
C01C C 0.3913(3) 0.0731(2) 0.16983(15) 0.0334(9) Uani 1 1 d .
H01C H 0.3602 0.0577 0.1988 0.040 Uiso 1 1 calc R
C01D C 0.6476(3) 0.0172(2) 0.37143(14) 0.0344(9) Uani 1 1 d .
H01D H 0.7225 0.0239 0.3852 0.041 Uiso 1 1 calc R
C01E C 0.0349(3) 0.2676(2) 0.04530(14) 0.0343(9) Uani 1 1 d .
H01E H -0.0220 0.2836 0.0174 0.041 Uiso 1 1 calc R
C01F C 0.2343(3) 0.1677(2) 0.47606(14) 0.0319(9) Uani 1 1 d .
H01F H 0.1815 0.2017 0.4821 0.038 Uiso 1 1 calc R
C01G C 0.3835(3) 0.30908(19) 0.39047(15) 0.0290(8) Uani 1 1 d .
C01H C 0.4047(3) 0.4817(2) 0.06569(15) 0.0382(10) Uani 1 1 d .
H01H H 0.3643 0.5157 0.0416 0.046 Uiso 1 1 calc R
C01I C 0.7748(3) 0.55541(19) 0.27219(15) 0.0307(9) Uani 1 1 d .
H01A H 0.8526 0.5533 0.2867 0.046 Uiso 1 1 calc R
H01G H 0.7414 0.5903 0.2930 0.046 Uiso 1 1 calc R
H01I H 0.7621 0.5711 0.2347 0.046 Uiso 1 1 calc R
C01J C 0.5823(3) 0.4541(2) 0.41820(15) 0.0354(9) Uani 1 1 d .
H01J H 0.5228 0.4437 0.3900 0.042 Uiso 1 1 calc R
C01K C 0.6631(3) 0.2578(2) 0.11232(15) 0.0329(9) Uani 1 1 d .
H01K H 0.5950 0.2634 0.0889 0.039 Uiso 1 1 calc R
C01L C 0.0744(3) 0.3128(2) 0.08811(15) 0.0353(9) Uani 1 1 d .
H01L H 0.0436 0.3597 0.0901 0.042 Uiso 1 1 calc R
C01M C 0.4205(3) 0.1648(2) 0.10745(15) 0.0388(10) Uani 1 1 d .
H01M H 0.4090 0.2128 0.0934 0.047 Uiso 1 1 calc R
C01N C 0.8625(3) 0.2415(2) 0.17872(16) 0.0348(9) Uani 1 1 d .
H01N H 0.9313 0.2364 0.2017 0.042 Uiso 1 1 calc R
C01O C 0.3056(3) 0.4487(2) 0.35188(15) 0.0344(9) Uani 1 1 d .
C01P C 0.2804(3) 0.1200(2) 0.51624(15) 0.0349(9) Uani 1 1 d .
H01P H 0.2613 0.1222 0.5503 0.042 Uiso 1 1 calc R
C01Q C 0.6110(3) -0.0454(2) 0.34317(15) 0.0373(10) Uani 1 1 d .
H01Q H 0.6609 -0.0819 0.3377 0.045 Uiso 1 1 calc R
C01R C 0.8420(3) 0.2082(2) 0.12930(16) 0.0380(10) Uani 1 1 d .
H01R H 0.8964 0.1801 0.1181 0.046 Uiso 1 1 calc R
C01S C 0.0182(3) 0.0726(2) 0.25417(16) 0.0403(10) Uani 1 1 d .
H01O H -0.0310 0.1079 0.2653 0.060 Uiso 1 1 calc R
H01S H 0.0227 0.0289 0.2767 0.060 Uiso 1 1 calc R
H01T H -0.0090 0.0591 0.2167 0.060 Uiso 1 1 calc R
C01T C 0.1576(4) 0.3165(2) 0.30390(16) 0.0375(10) Uani 1 1 d .
C01U C 0.3547(3) 0.4403(2) 0.09825(15) 0.0359(9) Uani 1 1 d .
H01U H 0.2792 0.4449 0.0963 0.043 Uiso 1 1 calc R
C01V C 0.7419(3) 0.2160(2) 0.09612(16) 0.0378(10) Uani 1 1 d .
H01V H 0.7271 0.1928 0.0622 0.045 Uiso 1 1 calc R
C01W C 0.5765(4) 0.5128(2) 0.45142(16) 0.0430(10) Uani 1 1 d .
H01W H 0.5143 0.5431 0.4457 0.052 Uiso 1 1 calc R
C01X C 0.7579(3) 0.4247(2) 0.46703(15) 0.0405(10) Uani 1 1 d .
H01X H 0.8207 0.3950 0.4727 0.049 Uiso 1 1 calc R
C01Y C 0.5142(3) 0.4736(2) 0.06815(15) 0.0372(10) Uani 1 1 d .
H01Y H 0.5490 0.5023 0.0457 0.045 Uiso 1 1 calc R
C01Z C 0.4559(3) 0.0246(2) 0.14757(16) 0.0413(10) Uani 1 1 d .
H01Z H 0.4683 -0.0233 0.1616 0.050 Uiso 1 1 calc R
C020 C 0.8520(3) 0.2863(2) 0.37757(18) 0.0455(11) Uani 1 1 d .
H020 H 0.8601 0.3187 0.3496 0.055 Uiso 1 1 calc R
C021 C 0.6624(4) 0.5271(2) 0.49307(16) 0.0487(12) Uani 1 1 d .
H021 H 0.6593 0.5673 0.5162 0.058 Uiso 1 1 calc R
C022 C 0.4843(3) 0.1164(3) 0.08575(17) 0.0481(12) Uani 1 1 d .
H022 H 0.5166 0.1317 0.0571 0.058 Uiso 1 1 calc R
C023 C 0.1967(3) 0.3568(2) 0.39992(17) 0.0392(10) Uani 1 1 d .
C024 C 0.5012(3) 0.0465(3) 0.10536(17) 0.0468(11) Uani 1 1 d .
H024 H 0.5440 0.0134 0.0899 0.056 Uiso 1 1 calc R
C025 C 0.7522(4) 0.2437(2) 0.44145(17) 0.0455(11) Uani 1 1 d .
H025 H 0.6908 0.2464 0.4574 0.055 Uiso 1 1 calc R
C026 C 0.7515(4) 0.4836(2) 0.50103(17) 0.0503(12) Uani 1 1 d .
H026 H 0.8098 0.4934 0.5300 0.060 Uiso 1 1 calc R
C027 C 0.8313(4) 0.1915(3) 0.4587(2) 0.0623(14) Uani 1 1 d .
H027 H 0.8246 0.1595 0.4872 0.075 Uiso 1 1 calc R
C028 C 0.9303(4) 0.2332(3) 0.3948(2) 0.0664(15) Uani 1 1 d .
H028 H 0.9914 0.2298 0.3786 0.080 Uiso 1 1 calc R
C029 C 0.9192(4) 0.1859(3) 0.4348(2) 0.0684(16) Uani 1 1 d .
H029 H 0.9721 0.1493 0.4461 0.082 Uiso 1 1 calc R
H002 H 0.429(3) 0.3999(18) 0.2821(13) 0.030(9) Uiso 1 1 d .

loop_
_atom_site_aniso_label
_atom_site_aniso_U_11
_atom_site_aniso_U_22
_atom_site_aniso_U_33
_atom_site_aniso_U_23
_atom_site_aniso_U_13
_atom_site_aniso_U_12
Fe01 0.0328(3) 0.0270(3) 0.0298(3) -0.0017(2) 0.0081(2) 0.0005(2)
P002 0.0280(6) 0.0233(5) 0.0316(5) 0.0007(4) 0.0056(4) 0.0025(4)
O003 0.0358(16) 0.0313(15) 0.0290(14) 0.0043(12) -0.0009(12) -0.0019(13)
N004 0.0207(16) 0.0207(15) 0.0188(14) 0.0002(11) 0.0029(12) -0.0002(12)
N005 0.0216(16) 0.0204(15) 0.0195(14) 0.0015(11) 0.0022(12) 0.0001(12)
O006 0.0471(19) 0.0292(16) 0.0554(19) -0.0015(14) 0.0064(15) 0.0006(14)
O007 0.043(2) 0.063(2) 0.053(2) -0.0113(16) 0.0000(16) -0.0095(17)
O008 0.056(2) 0.059(2) 0.0488(18) -0.0104(16) 0.0295(16) -0.0071(16)
C009 0.022(2) 0.0226(18) 0.0231(18) 0.0024(14) 0.0027(14) 0.0053(15)
C00A 0.023(2) 0.0211(17) 0.0154(16) 0.0009(13) 0.0029(14) -0.0010(15)
C00B 0.030(2) 0.0175(17) 0.0240(18) 0.0001(14) 0.0055(15) 0.0016(15)
C00C 0.028(2) 0.0219(18) 0.0246(18) 0.0002(14) 0.0040(15) -0.0004(15)
C00D 0.024(2) 0.0261(19) 0.0243(18) 0.0039(15) 0.0075(15) 0.0014(15)
C00E 0.0180(19) 0.0240(18) 0.0254(18) -0.0006(14) 0.0040(15) 0.0008(14)
C00F 0.023(2) 0.0167(17) 0.0274(19) -0.0015(14) 0.0047(15) 0.0004(14)
C00G 0.027(2) 0.0246(18) 0.0243(18) 0.0009(15) 0.0045(15) -0.0049(16)
C00H 0.025(2) 0.0191(17) 0.0261(19) 0.0001(14) 0.0038(15) 0.0016(15)
C00I 0.019(2) 0.0224(18) 0.033(2) 0.0012(16) 0.0048(15) 0.0018(15)
C00J 0.025(2) 0.0264(19) 0.0263(19) -0.0035(15) 0.0036(15) -0.0020(16)
C00K 0.025(2) 0.0215(18) 0.0224(18) -0.0002(14) 0.0046(15) 0.0045(15)
C00L 0.027(2) 0.031(2) 0.029(2) 0.0033(16) 0.0065(16) 0.0016(16)
C00M 0.028(2) 0.0255(19) 0.0296(19) -0.0009(16) 0.0006(16) 0.0012(16)
C00N 0.025(2) 0.0243(18) 0.0251(18) 0.0015(15) 0.0069(15) -0.0019(15)
C00O 0.031(2) 0.0262(19) 0.0212(18) 0.0071(15) 0.0102(16) 0.0043(16)
C00P 0.032(2) 0.0197(18) 0.0278(19) 0.0018(15) 0.0101(16) -0.0036(16)
C00Q 0.028(2) 0.0257(19) 0.0287(19) 0.0018(16) 0.0072(16) -0.0018(16)
C00R 0.026(2) 0.031(2) 0.0234(18) 0.0040(16) 0.0057(15) -0.0017(16)
C00S 0.032(2) 0.0242(19) 0.032(2) 0.0028(16) 0.0087(17) 0.0004(16)
C00T 0.032(2) 0.033(2) 0.0238(19) 0.0033(16) 0.0068(16) 0.0032(17)
C00U 0.031(2) 0.0255(19) 0.0211(18) -0.0010(15) 0.0035(15) -0.0003(16)
C00V 0.028(2) 0.0245(19) 0.0248(18) 0.0008(15) 0.0008(15) -0.0050(16)
C00W 0.0209(19) 0.0207(18) 0.0260(18) 0.0018(15) 0.0048(14) -0.0006(15)
C00X 0.028(2) 0.028(2) 0.0278(19) 0.0017(15) 0.0052(16) -0.0023(16)
C00Y 0.022(2) 0.0265(19) 0.032(2) 0.0017(16) 0.0035(16) -0.0021(16)
C00Z 0.034(2) 0.031(2) 0.028(2) 0.0027(16) 0.0063(17) 0.0009(17)
C010 0.025(2) 0.0274(19) 0.0215(18) -0.0003(15) 0.0036(15) -0.0040(16)
C011 0.022(2) 0.0252(19) 0.0257(19) 0.0009(15) 0.0036(15) 0.0006(15)
C012 0.037(2) 0.028(2) 0.0243(19) 0.0039(15) 0.0049(17) -0.0072(17)
C013 0.034(2) 0.029(2) 0.0251(19) -0.0017(16) 0.0037(17) -0.0015(17)
C014 0.037(2) 0.036(2) 0.0225(19) 0.0005(16) 0.0027(17) -0.0036(18)
C015 0.031(2) 0.036(2) 0.027(2) -0.0064(16) 0.0050(17) -0.0006(18)
C016 0.049(3) 0.025(2) 0.036(2) 0.0015(17) 0.017(2) 0.0009(18)
C017 0.037(2) 0.039(2) 0.029(2) 0.0064(17) 0.0073(18) -0.0017(18)
C018 0.035(2) 0.027(2) 0.037(2) 0.0015(17) -0.0055(18) -0.0037(17)
C019 0.032(2) 0.026(2) 0.032(2) -0.0004(16) 0.0096(17) -0.0029(17)
C01A 0.024(2) 0.036(2) 0.0231(18) -0.0059(16) -0.0028(15) -0.0018(17)
C01B 0.032(2) 0.034(2) 0.028(2) 0.0013(17) 0.0057(17) -0.0012(18)
C01C 0.030(2) 0.040(2) 0.027(2) -0.0065(17) -0.0003(17) -0.0017(18)
C01D 0.030(2) 0.044(2) 0.030(2) 0.0091(18) 0.0085(17) 0.0057(19)
C01E 0.034(2) 0.042(2) 0.0236(19) 0.0041(17) 0.0000(17) 0.0037(19)
C01F 0.029(2) 0.033(2) 0.036(2) -0.0033(17) 0.0120(17) -0.0020(17)
C01G 0.038(2) 0.0237(19) 0.027(2) -0.0021(16) 0.0097(18) -0.0056(18)
C01H 0.044(3) 0.032(2) 0.034(2) 0.0049(18) -0.0034(19) 0.0046(19)
C01I 0.031(2) 0.027(2) 0.032(2) 0.0028(16) 0.0025(17) -0.0046(16)
C01J 0.038(2) 0.040(2) 0.028(2) -0.0045(18) 0.0050(18) -0.0057(19)
C01K 0.035(2) 0.033(2) 0.031(2) -0.0010(17) 0.0070(17) 0.0004(18)
C01L 0.034(2) 0.036(2) 0.035(2) -0.0012(18) 0.0050(18) 0.0083(18)
C01M 0.037(2) 0.045(2) 0.035(2) -0.0081(19) 0.0097(19) -0.0067(19)
C01N 0.029(2) 0.033(2) 0.043(2) 0.0030(18) 0.0099(18) 0.0024(17)
C01O 0.034(2) 0.036(2) 0.033(2) 0.0002(18) 0.0055(18) 0.0032(18)
C01P 0.039(2) 0.042(2) 0.026(2) 0.0000(17) 0.0104(17) -0.0037(19)
C01Q 0.043(3) 0.036(2) 0.037(2) 0.0086(18) 0.018(2) 0.017(2)
C01R 0.037(3) 0.035(2) 0.048(3) 0.0021(19) 0.021(2) 0.0078(19)
C01S 0.031(2) 0.049(3) 0.039(2) 0.0086(19) 0.0030(18) -0.013(2)
C01T 0.039(3) 0.038(2) 0.036(2) 0.0007(19) 0.010(2) 0.003(2)
C01U 0.032(2) 0.036(2) 0.038(2) -0.0003(18) 0.0037(18) 0.0073(18)
C01V 0.045(3) 0.038(2) 0.034(2) -0.0054(18) 0.018(2) 0.002(2)
C01W 0.048(3) 0.042(2) 0.040(2) -0.006(2) 0.013(2) 0.000(2)
C01X 0.044(3) 0.037(2) 0.035(2) -0.0009(18) -0.004(2) -0.001(2)
C01Y 0.047(3) 0.034(2) 0.030(2) 0.0077(17) 0.0065(19) -0.0042(19)
C01Z 0.032(2) 0.040(2) 0.046(2) -0.012(2) -0.0050(19) 0.0052(19)
C020 0.034(3) 0.040(2) 0.061(3) 0.012(2) 0.005(2) 0.002(2)
C021 0.068(3) 0.044(3) 0.033(2) -0.013(2) 0.007(2) -0.006(2)
C022 0.037(3) 0.068(3) 0.043(3) -0.017(2) 0.015(2) -0.008(2)
C023 0.038(3) 0.033(2) 0.046(2) -0.0081(19) 0.008(2) -0.0024(19)
C024 0.030(2) 0.058(3) 0.052(3) -0.023(2) 0.007(2) 0.000(2)
C025 0.053(3) 0.035(2) 0.045(3) 0.008(2) 0.002(2) 0.000(2)
C026 0.059(3) 0.047(3) 0.037(2) -0.006(2) -0.009(2) -0.002(2)
C027 0.065(4) 0.042(3) 0.071(3) 0.027(2) -0.007(3) 0.003(3)
C028 0.034(3) 0.052(3) 0.112(5) 0.015(3) 0.010(3) 0.006(2)
C029 0.044(3) 0.043(3) 0.110(5) 0.024(3) -0.003(3) 0.009(2)

loop_
_atom_type_symbol
_atom_type_description
_atom_type_scat_dispersion_real
_atom_type_scat_dispersion_imag
_atom_type_scat_source
C C 0.0033 0.0016 'International Tables Vol C Tables 4.2.6.8 and 6.1.1.4'
H H 0.0000 0.0000 'International Tables Vol C Tables 4.2.6.8 and 6.1.1.4'
N N 0.0061 0.0033 'International Tables Vol C Tables 4.2.6.8 and 6.1.1.4'
O O 0.0106 0.0060 'International Tables Vol C Tables 4.2.6.8 and 6.1.1.4'
P P 0.1023 0.0942 'International Tables Vol C Tables 4.2.6.8 and 6.1.1.4'
Fe Fe 0.3463 0.8444 'International Tables Vol C Tables 4.2.6.8 and 6.1.1.4'

loop_
_geom_angle_atom_site_label_1
_geom_angle_atom_site_label_2
_geom_angle_atom_site_label_3
_geom_angle
C01G Fe01 C023 92.98(18)
C01G Fe01 C01O 106.29(17)
C023 Fe01 C01O 95.49(18)
C01G Fe01 C01T 129.83(17)
C023 Fe01 C01T 89.05(18)
C01O Fe01 C01T 123.41(18)
C01G Fe01 P002 90.50(12)
C023 Fe01 P002 175.18(14)
C01O Fe01 P002 86.73(12)
C01T Fe01 P002 86.15(13)
C00A P002 Fe01 113.93(10)
C00A P002 H002 95.9(15)
Fe01 P002 H002 107.2(14)
C00A N004 C009 109.7(3)
C00A N004 C00W 125.5(3)
C009 N004 C00W 123.9(3)
C00A N005 C00K 109.8(3)
C00A N005 C00F 125.4(3)
C00K N005 C00F 124.8(3)
C00K C009 N004 107.5(3)
C00K C009 H009 126.2
N004 C009 H009 126.2
N005 C00A N004 105.5(3)
N005 C00A P002 125.9(2)
N004 C00A P002 127.7(2)
C00Q C00B C00F 117.7(3)
C00Q C00B C00C 121.4(3)
C00F C00B C00C 120.6(3)
C00O C00C C00B 110.1(3)
C00O C00C C00G 113.5(3)
C00B C00C C00G 115.1(3)
C00O C00C H00C 105.8
C00B C00C H00C 105.8
C00G C00C H00C 105.8
C00I C00D C00E 122.6(3)
C00I C00D H00D 118.7
C00E C00D H00D 118.7
C00D C00E C00W 116.8(3)
C00D C00E C00N 120.6(3)
C00W C00E C00N 122.5(3)
C00B C00F C00H 122.0(3)
C00B C00F N005 119.2(3)
C00H C00F N005 118.6(3)
C00L C00G C00X 117.9(3)
C00L C00G C00C 121.3(3)
C00X C00G C00C 120.3(3)
C00M C00H C00F 117.5(3)
C00M C00H C010 120.9(3)
C00F C00H C010 121.4(3)
C00D C00I C00J 118.1(3)
C00D C00I C01I 120.9(3)
C00J C00I C01I 120.9(3)
C011 C00J C00I 122.3(3)
C011 C00J H00J 118.9
C00I C00J H00J 118.9
C009 C00K N005 107.4(3)
C009 C00K H00K 126.3
N005 C00K H00K 126.3
C00G C00L C017 120.4(3)
C00G C00L H00L 119.8
C017 C00L H00L 119.8
C00H C00M C00Y 122.1(3)
C00H C00M H00M 119.0
C00Y C00M H00M 119.0
C00E C00N C00U 110.4(3)
C00E C00N C00P 111.2(3)
C00U C00N C00P 114.5(3)
C00E C00N H00N 106.8
C00U C00N H00N 106.8
C00P C00N H00N 106.8
C00T C00O C00S 118.3(3)
C00T C00O C00C 119.4(3)
C00S C00O C00C 122.2(3)
C019 C00P C01K 117.4(3)
C019 C00P C00N 123.0(3)
C01K C00P C00N 119.5(3)
C00Y C00Q C00B 122.1(3)
C00Y C00Q H00Q 118.9
C00B C00Q H00Q 118.9
C013 C00R C015 118.5(3)
C013 C00R C010 121.7(3)
C015 C00R C010 119.7(3)
C00O C00S C016 120.6(4)
C00O C00S H00S 119.7
C016 C00S H00S 119.7
C01D C00T C00O 121.4(4)
C01D C00T H00T 119.3
C00O C00T H00T 119.3
C00Z C00U C01B 118.4(3)
C00Z C00U C00N 119.6(3)
C01B C00U C00N 121.8(3)
C011 C00V C012 110.0(3)
C011 C00V C018 113.0(3)
C012 C00V C018 114.3(3)
C011 C00V H00V 106.3
C012 C00V H00V 106.3
C018 C00V H00V 106.3
C011 C00W C00E 122.7(3)
C011 C00W N004 119.9(3)
C00E C00W N004 117.4(3)
C01F C00X C00G 121.3(3)
C01F C00X H00X 119.4
C00G C00X H00X 119.4
C00Q C00Y C00M 118.3(3)
C00Q C00Y C01S 120.9(3)
C00M C00Y C01S 120.8(3)
C00U C00Z C01U 121.1(3)
C00U C00Z H00Z 119.4
C01U C00Z H00Z 119.4
C00H C010 C01A 112.4(3)
C00H C010 C00R 112.7(3)
C01A C010 C00R 111.2(3)
C00H C010 H010 106.7
C01A C010 H010 106.7
C00R C010 H010 106.7
C00J C011 C00W 117.3(3)
C00J C011 C00V 120.8(3)
C00W C011 C00V 121.9(3)
C01X C012 C01J 118.5(4)
C01X C012 C00V 124.2(4)
C01J C012 C00V 117.2(3)
C00R C013 C014 120.4(3)
C00R C013 H013 119.8
C014 C013 H013 119.8
C01E C014 C013 120.7(3)
C01E C014 H014 119.7
C013 C014 H014 119.7
C01L C015 C00R 120.9(3)
C01L C015 H015 119.6
C00R C015 H015 119.6
C01Q C016 C00S 120.0(4)
C01Q C016 H016 120.0
C00S C016 H016 120.0
C01P C017 C00L 120.9(4)
C01P C017 H017 119.5
C00L C017 H017 119.5
C020 C018 C025 118.8(4)
C020 C018 C00V 123.5(3)
C025 C018 C00V 117.8(4)
C00P C019 C01N 121.4(3)
C00P C019 H019 119.3
C01N C019 H019 119.3
C01C C01A C01M 118.4(4)
C01C C01A C010 123.5(3)
C01M C01A C010 118.0(3)
C01Y C01B C00U 120.7(4)
C01Y C01B H01B 119.7
C00U C01B H01B 119.7
C01A C01C C01Z 120.7(4)
C01A C01C H01C 119.6
C01Z C01C H01C 119.6
C01Q C01D C00T 119.4(4)
C01Q C01D H01D 120.3
C00T C01D H01D 120.3
C01L C01E C014 119.2(4)
C01L C01E H01E 120.4
C014 C01E H01E 120.4
C00X C01F C01P 120.2(4)
C00X C01F H01F 119.9
C01P C01F H01F 119.9
O003 C01G Fe01 176.7(3)
C01U C01H C01Y 119.7(4)
C01U C01H H01H 120.1
C01Y C01H H01H 120.1
C00I C01I H01A 109.5
C00I C01I H01G 109.5
H01A C01I H01G 109.5
C00I C01I H01I 109.5
H01A C01I H01I 109.5
H01G C01I H01I 109.5
C01W C01J C012 121.4(4)
C01W C01J H01J 119.3
C012 C01J H01J 119.3
C01V C01K C00P 121.5(4)
C01V C01K H01K 119.3
C00P C01K H01K 119.3
C01E C01L C015 120.3(4)
C01E C01L H01L 119.9
C015 C01L H01L 119.9
C022 C01M C01A 120.4(4)
C022 C01M H01M 119.8
C01A C01M H01M 119.8
C01R C01N C019 120.0(4)
C01R C01N H01N 120.0
C019 C01N H01N 120.0
O006 C01O Fe01 173.4(4)
C017 C01P C01F 119.2(3)
C017 C01P H01P 120.4
C01F C01P H01P 120.4
C016 C01Q C01D 120.2(4)
C016 C01Q H01Q 119.9
C01D C01Q H01Q 119.9
C01N C01R C01V 119.7(4)
C01N C01R H01R 120.2
C01V C01R H01R 120.2
C00Y C01S H01O 109.5
C00Y C01S H01S 109.5
H01O C01S H01S 109.5
C00Y C01S H01T 109.5
H01O C01S H01T 109.5
H01S C01S H01T 109.5
O007 C01T Fe01 177.9(4)
C01H C01U C00Z 119.7(4)
C01H C01U H01U 120.1
C00Z C01U H01U 120.1
C01R C01V C01K 120.0(4)
C01R C01V H01V 120.0
C01K C01V H01V 120.0
C01J C01W C021 119.2(4)
C01J C01W H01W 120.4
C021 C01W H01W 120.4
C012 C01X C026 120.0(4)
C012 C01X H01X 120.0
C026 C01X H01X 120.0
C01H C01Y C01B 120.3(4)
C01H C01Y H01Y 119.8
C01B C01Y H01Y 119.8
C024 C01Z C01C 120.1(4)
C024 C01Z H01Z 119.9
C01C C01Z H01Z 119.9
C018 C020 C028 120.7(4)
C018 C020 H020 119.7
C028 C020 H020 119.7
C026 C021 C01W 120.2(4)
C026 C021 H021 119.9
C01W C021 H021 119.9
C024 C022 C01M 120.6(4)
C024 C022 H022 119.7
C01M C022 H022 119.7
O008 C023 Fe01 178.7(4)
C022 C024 C01Z 119.7(4)
C022 C024 H024 120.1
C01Z C024 H024 120.1
C027 C025 C018 120.1(4)
C027 C025 H025 119.9
C018 C025 H025 119.9
C021 C026 C01X 120.7(4)
C021 C026 H026 119.7
C01X C026 H026 119.7
C029 C027 C025 120.3(5)
C029 C027 H027 119.9
C025 C027 H027 119.9
C029 C028 C020 120.2(5)
C029 C028 H028 119.9
C020 C028 H028 119.9
C028 C029 C027 119.9(5)
C028 C029 H029 120.0
C027 C029 H029 120.0

loop_
_geom_bond_atom_site_label_1
_geom_bond_atom_site_label_2
_geom_bond_distance
Fe01 C01G 1.777(4)
Fe01 C023 1.778(4)
Fe01 C01O 1.778(4)
Fe01 C01T 1.805(5)
Fe01 P002 2.3336(11)
P002 C00A 1.828(3)
P002 H002 1.28(3)
O003 C01G 1.148(4)
N004 C00A 1.361(4)
N004 C009 1.386(4)
N004 C00W 1.453(4)
N005 C00A 1.359(4)
N005 C00K 1.388(4)
N005 C00F 1.453(4)
O006 C01O 1.159(4)
O007 C01T 1.141(5)
O008 C023 1.151(5)
C009 C00K 1.334(5)
C009 H009 0.9500
C00B C00Q 1.390(5)
C00B C00F 1.397(5)
C00B C00C 1.526(5)
C00C C00O 1.523(5)
C00C C00G 1.530(5)
C00C H00C 1.0000
C00D C00I 1.382(5)
C00D C00E 1.391(5)
C00D H00D 0.9500
C00E C00W 1.401(5)
C00E C00N 1.527(5)
C00F C00H 1.401(5)
C00G C00L 1.391(5)
C00G C00X 1.396(5)
C00H C00M 1.388(5)
C00H C010 1.529(5)
C00I C00J 1.391(5)
C00I C01I 1.505(5)
C00J C011 1.386(5)
C00J H00J 0.9500
C00K H00K 0.9500
C00L C017 1.392(5)
C00L H00L 0.9500
C00M C00Y 1.394(5)
C00M H00M 0.9500
C00N C00U 1.529(5)
C00N C00P 1.535(5)
C00N H00N 1.0000
C00O C00T 1.388(5)
C00O C00S 1.390(5)
C00P C019 1.389(5)
C00P C01K 1.395(5)
C00Q C00Y 1.385(5)
C00Q H00Q 0.9500
C00R C013 1.386(5)
C00R C015 1.393(5)
C00R C010 1.536(5)
C00S C016 1.392(5)
C00S H00S 0.9500
C00T C01D 1.385(5)
C00T H00T 0.9500
C00U C00Z 1.382(5)
C00U C01B 1.385(5)
C00V C011 1.528(5)
C00V C012 1.529(5)
C00V C018 1.530(5)
C00V H00V 1.0000
C00W C011 1.393(5)
C00X C01F 1.381(5)
C00X H00X 0.9500
C00Y C01S 1.504(5)
C00Z C01U 1.393(5)
C00Z H00Z 0.9500
C010 C01A 1.533(5)
C010 H010 1.0000
C012 C01X 1.378(5)
C012 C01J 1.392(5)
C013 C014 1.389(5)
C013 H013 0.9500
C014 C01E 1.382(5)
C014 H014 0.9500
C015 C01L 1.383(5)
C015 H015 0.9500
C016 C01Q 1.378(6)
C016 H016 0.9500
C017 C01P 1.373(5)
C017 H017 0.9500
C018 C020 1.379(6)
C018 C025 1.396(5)
C019 C01N 1.392(5)
C019 H019 0.9500
C01A C01C 1.381(5)
C01A C01M 1.406(5)
C01B C01Y 1.385(5)
C01B H01B 0.9500
C01C C01Z 1.404(5)
C01C H01C 0.9500
C01D C01Q 1.384(5)
C01D H01D 0.9500
C01E C01L 1.381(5)
C01E H01E 0.9500
C01F C01P 1.383(5)
C01F H01F 0.9500
C01H C01U 1.373(5)
C01H C01Y 1.382(6)
C01H H01H 0.9500
C01I H01A 0.9800
C01I H01G 0.9800
C01I H01I 0.9800
C01J C01W 1.382(5)
C01J H01J 0.9500
C01K C01V 1.386(5)
C01K H01K 0.9500
C01L H01L 0.9500
C01M C022 1.389(6)
C01M H01M 0.9500
C01N C01R 1.378(5)
C01N H01N 0.9500
C01P H01P 0.9500
C01Q H01Q 0.9500
C01R C01V 1.382(6)
C01R H01R 0.9500
C01S H01O 0.9800
C01S H01S 0.9800
C01S H01T 0.9800
C01U H01U 0.9500
C01V H01V 0.9500
C01W C021 1.384(6)
C01W H01W 0.9500
C01X C026 1.398(6)
C01X H01X 0.9500
C01Y H01Y 0.9500
C01Z C024 1.380(6)
C01Z H01Z 0.9500
C020 C028 1.395(6)
C020 H020 0.9500
C021 C026 1.362(6)
C021 H021 0.9500
C022 C024 1.377(6)
C022 H022 0.9500
C024 H024 0.9500
C025 C027 1.391(6)
C025 H025 0.9500
C026 H026 0.9500
C027 C029 1.378(7)
C027 H027 0.9500
C028 C029 1.370(7)
C028 H028 0.9500
C029 H029 0.9500

loop_
_geom_torsion_atom_site_label_1
_geom_torsion_atom_site_label_2
_geom_torsion_atom_site_label_3
_geom_torsion_atom_site_label_4
_geom_torsion
C01G Fe01 P002 C00A 23.93(17)
C023 Fe01 P002 C00A -112.3(16)
C01O Fe01 P002 C00A 130.22(17)
C01T Fe01 P002 C00A -105.96(17)
C00A N004 C009 C00K -0.2(4)
C00W N004 C009 C00K -169.9(3)
C00K N005 C00A N004 -0.4(3)
C00F N005 C00A N004 -178.4(3)
C00K N005 C00A P002 169.7(2)
C00F N005 C00A P002 -8.3(4)
C009 N004 C00A N005 0.3(3)
C00W N004 C00A N005 169.9(3)
C009 N004 C00A P002 -169.5(2)
C00W N004 C00A P002 0.0(5)
Fe01 P002 C00A N005 72.9(3)
Fe01 P002 C00A N004 -119.2(3)
C00Q C00B C00C C00O 97.5(4)
C00F C00B C00C C00O -76.1(4)
C00Q C00B C00C C00G -32.3(4)
C00F C00B C00C C00G 154.1(3)
C00I C00D C00E C00W 2.0(5)
C00I C00D C00E C00N -174.3(3)
C00Q C00B C00F C00H -3.9(5)
C00C C00B C00F C00H 169.9(3)
C00Q C00B C00F N005 -179.6(3)
C00C C00B C00F N005 -5.8(5)
C00A N005 C00F C00B -102.5(4)
C00K N005 C00F C00B 79.8(4)
C00A N005 C00F C00H 81.7(4)
C00K N005 C00F C00H -96.0(4)
C00O C00C C00G C00L 12.6(5)
C00B C00C C00G C00L 140.7(3)
C00O C00C C00G C00X -175.4(3)
C00B C00C C00G C00X -47.3(4)
C00B C00F C00H C00M 5.0(5)
N005 C00F C00H C00M -179.3(3)
C00B C00F C00H C010 -170.0(3)
N005 C00F C00H C010 5.6(5)
C00E C00D C00I C00J 1.3(5)
C00E C00D C00I C01I -177.3(3)
C00D C00I C00J C011 -2.4(5)
C01I C00I C00J C011 176.1(3)
N004 C009 C00K N005 -0.1(4)
C00A N005 C00K C009 0.3(4)
C00F N005 C00K C009 178.3(3)
C00X C00G C00L C017 -1.8(5)
C00C C00G C00L C017 170.4(3)
C00F C00H C00M C00Y -2.6(5)
C010 C00H C00M C00Y 172.5(3)
C00D C00E C00N C00U -47.4(4)
C00W C00E C00N C00U 136.4(3)
C00D C00E C00N C00P 80.8(4)
C00W C00E C00N C00P -95.4(4)
C00B C00C C00O C00T 138.0(3)
C00G C00C C00O C00T -91.4(4)
C00B C00C C00O C00S -38.8(4)
C00G C00C C00O C00S 91.8(4)
C00E C00N C00P C019 12.7(4)
C00U C00N C00P C019 138.6(3)
C00E C00N C00P C01K -171.2(3)
C00U C00N C00P C01K -45.3(4)
C00F C00B C00Q C00Y 0.4(5)
C00C C00B C00Q C00Y -173.4(3)
C00T C00O C00S C016 -0.1(5)
C00C C00O C00S C016 176.7(3)
C00S C00O C00T C01D 0.6(5)
C00C C00O C00T C01D -176.3(3)
C00E C00N C00U C00Z -88.5(4)
C00P C00N C00U C00Z 145.2(3)
C00E C00N C00U C01B 86.9(4)
C00P C00N C00U C01B -39.4(5)
C00D C00E C00W C011 -4.5(5)
C00N C00E C00W C011 171.8(3)
C00D C00E C00W N004 175.8(3)
C00N C00E C00W N004 -7.9(5)
C00A N004 C00W C011 93.7(4)
C009 N004 C00W C011 -98.3(4)
C00A N004 C00W C00E -86.7(4)
C009 N004 C00W C00E 81.4(4)
C00L C00G C00X C01F 2.0(5)
C00C C00G C00X C01F -170.4(3)
C00B C00Q C00Y C00M 1.9(5)
C00B C00Q C00Y C01S -179.6(3)
C00H C00M C00Y C00Q -0.7(5)
C00H C00M C00Y C01S -179.3(3)
C01B C00U C00Z C01U -0.2(5)
C00N C00U C00Z C01U 175.3(3)
C00M C00H C010 C01A -99.7(4)
C00F C00H C010 C01A 75.2(4)
C00M C00H C010 C00R 26.9(4)
C00F C00H C010 C00R -158.2(3)
C013 C00R C010 C00H -98.5(4)
C015 C00R C010 C00H 81.0(4)
C013 C00R C010 C01A 28.7(5)
C015 C00R C010 C01A -151.8(3)
C00I C00J C011 C00W 0.1(5)
C00I C00J C011 C00V -179.9(3)
C00E C00W C011 C00J 3.5(5)
N004 C00W C011 C00J -176.9(3)
C00E C00W C011 C00V -176.5(3)
N004 C00W C011 C00V 3.2(5)
C012 C00V C011 C00J 31.6(5)
C018 C00V C011 C00J -97.6(4)
C012 C00V C011 C00W -148.5(3)
C018 C00V C011 C00W 82.4(4)
C011 C00V C012 C01X -112.0(4)
C018 C00V C012 C01X 16.4(5)
C011 C00V C012 C01J 65.1(4)
C018 C00V C012 C01J -166.5(3)
C015 C00R C013 C014 1.1(5)
C010 C00R C013 C014 -179.5(3)
C00R C013 C014 C01E 0.1(5)
C013 C00R C015 C01L -1.1(5)
C010 C00R C015 C01L 179.4(3)
C00O C00S C016 C01Q -0.3(5)
C00G C00L C017 C01P -0.3(6)
C011 C00V C018 C020 17.9(5)
C012 C00V C018 C020 -109.0(4)
C011 C00V C018 C025 -161.9(3)
C012 C00V C018 C025 71.2(4)
C01K C00P C019 C01N 0.3(5)
C00N C00P C019 C01N 176.5(3)
C00H C010 C01A C01C 7.9(5)
C00R C010 C01A C01C -119.5(4)
C00H C010 C01A C01M -174.4(3)
C00R C010 C01A C01M 58.2(4)
C00Z C00U C01B C01Y 1.3(5)
C00N C00U C01B C01Y -174.1(3)
C01M C01A C01C C01Z -0.5(5)
C010 C01A C01C C01Z 177.2(3)
C00O C00T C01D C01Q -0.7(5)
C013 C014 C01E C01L -1.3(6)
C00G C00X C01F C01P 0.0(6)
C023 Fe01 C01G O003 -65(6)
C01O Fe01 C01G O003 31(6)
C01T Fe01 C01G O003 -156(6)
P002 Fe01 C01G O003 118(6)
C01X C012 C01J C01W 1.3(6)
C00V C012 C01J C01W -176.0(3)
C019 C00P C01K C01V 0.5(5)
C00N C00P C01K C01V -175.8(3)
C014 C01E C01L C015 1.2(6)
C00R C015 C01L C01E -0.1(6)
C01C C01A C01M C022 0.4(6)
C010 C01A C01M C022 -177.4(3)
C00P C019 C01N C01R -0.6(6)
C01G Fe01 C01O O006 -4(3)
C023 Fe01 C01O O006 91(3)
C01T Fe01 C01O O006 -176(3)
P002 Fe01 C01O O006 -93(3)
C00L C017 C01P C01F 2.3(6)
C00X C01F C01P C017 -2.2(6)
C00S C016 C01Q C01D 0.3(5)
C00T C01D C01Q C016 0.2(5)
C019 C01N C01R C01V 0.1(6)
C01G Fe01 C01T O007 108(11)
C023 Fe01 C01T O007 15(11)
C01O Fe01 C01T O007 -81(11)
P002 Fe01 C01T O007 -165(11)
C01Y C01H C01U C00Z 1.1(6)
C00U C00Z C01U C01H -1.0(6)
C01N C01R C01V C01K 0.7(6)
C00P C01K C01V C01R -1.0(6)
C012 C01J C01W C021 -1.1(6)
C01J C012 C01X C026 -0.4(6)
C00V C012 C01X C026 176.6(4)
C01U C01H C01Y C01B 0.0(6)
C00U C01B C01Y C01H -1.3(6)
C01A C01C C01Z C024 -0.2(6)
C025 C018 C020 C028 -0.5(6)
C00V C018 C020 C028 179.7(4)
C01J C01W C021 C026 0.1(6)
C01A C01M C022 C024 0.4(6)
C01G Fe01 C023 O008 -64(17)
C01O Fe01 C023 O008 -171(100)
C01T Fe01 C023 O008 66(17)
P002 Fe01 C023 O008 72(18)
C01M C022 C024 C01Z -1.1(6)
C01C C01Z C024 C022 1.0(6)
C020 C018 C025 C027 1.2(6)
C00V C018 C025 C027 -179.0(4)
C01W C021 C026 C01X 0.8(7)
C012 C01X C026 C021 -0.6(7)
C018 C025 C027 C029 -1.8(7)
C018 C020 C028 C029 0.3(8)
C020 C028 C029 C027 -0.9(8)
C025 C027 C029 C028 1.7(8)
